data_4028270
loop_
_publ_author_name
'Matth\"aus Getlik'
'Brian J. Wilson'
'M. Monzur Morshed'
'Iain D. G. Watson'
'Doris Tang'
'Pandiaraju Subramanian'
'Rima Al-awar'

_publ_section_title
;
 Rearrangement of 4-Amino-3-halo-pyridines by Nucleophilic Aromatic
 Substitution
;
_journal_name_full 'Journal of Organic Chemistry'
_journal_page_first 5705
_journal_page_last 5710
_journal_paper_doi 10.1021/jo4003773
_journal_volume 78
_journal_year 2013
_chemical_formula_moiety 'C16 H16 Cl2 N2 O3'
_chemical_formula_sum 'C16 H16 Cl2 N2 O3'
_chemical_formula_weight 355.21
_chemical_name_systematic
; 
 ? 
;
_space_group_IT_number 14
_symmetry_cell_setting monoclinic
_symmetry_space_group_name_Hall '-P 2yn'
_symmetry_space_group_name_H-M 'P 1 21/n 1'
_atom_sites_solution_hydrogens geom
_atom_sites_solution_primary direct
_atom_sites_solution_secondary difmap
_audit_creation_method SHELXL-97
_cell_angle_alpha 90.00
_cell_angle_beta 104.114(3)
_cell_angle_gamma 90.00
_cell_formula_units_Z 4
_cell_length_a 13.405(2)
_cell_length_b 4.6947(6)
_cell_length_c 26.649(4)
_cell_measurement_reflns_used 5856
_cell_measurement_temperature 150(2)
_cell_measurement_theta_max 27.46
_cell_measurement_theta_min 3.13
_cell_volume 1626.5(4)
_computing_cell_refinement APEX2
_computing_data_collection 'APEX2 (Bruker, 2007)'
_computing_data_reduction 'SAINT (Bruker, 2007)'
_computing_molecular_graphics 'PLATON (Spek, 2009)'
_computing_publication_material 'SHELXTL (Sheldrick, 2008)'
_computing_structure_refinement 'SHELXL-97 (Sheldrick, 2008)'
_computing_structure_solution 'SHELXS-97 (Sheldrick, 2008)'
_diffrn_ambient_temperature 150(2)
_diffrn_measured_fraction_theta_full 0.998
_diffrn_measured_fraction_theta_max 0.998
_diffrn_measurement_device_type 'Bruker APEX-DUO'
_diffrn_measurement_method '\f and \w scans'
_diffrn_radiation_monochromator 'Bruker Triumph'
_diffrn_radiation_source 'fine-focus sealed tube'
_diffrn_radiation_type MoK\a
_diffrn_radiation_wavelength 0.71073
_diffrn_reflns_av_R_equivalents 0.0310
_diffrn_reflns_av_sigmaI/netI 0.0282
_diffrn_reflns_limit_h_max 17
_diffrn_reflns_limit_h_min -17
_diffrn_reflns_limit_k_max 4
_diffrn_reflns_limit_k_min -6
_diffrn_reflns_limit_l_max 34
_diffrn_reflns_limit_l_min -34
_diffrn_reflns_number 14664
_diffrn_reflns_theta_full 27.50
_diffrn_reflns_theta_max 27.50
_diffrn_reflns_theta_min 1.57
_diffrn_standards_number 0
_exptl_absorpt_coefficient_mu 0.415
_exptl_absorpt_correction_T_max 0.7456
_exptl_absorpt_correction_T_min 0.6905
_exptl_absorpt_correction_type multi-scan
_exptl_absorpt_process_details 'SADABS (sheldrick, 1996)'
_exptl_crystal_colour colourless
_exptl_crystal_density_diffrn 1.451
_exptl_crystal_description plate
_exptl_crystal_F_000 736
_exptl_crystal_size_max 0.27
_exptl_crystal_size_mid 0.22
_exptl_crystal_size_min 0.05
_refine_diff_density_max 0.380
_refine_diff_density_min -0.340
_refine_diff_density_rms 0.048
_refine_ls_extinction_method none
_refine_ls_goodness_of_fit_ref 1.067
_refine_ls_hydrogen_treatment mixed
_refine_ls_matrix_type full
_refine_ls_number_parameters 252
_refine_ls_number_reflns 3729
_refine_ls_number_restraints 20
_refine_ls_restrained_S_all 1.064
_refine_ls_R_factor_all 0.0589
_refine_ls_R_factor_gt 0.0411
_refine_ls_shift/su_max 0.001
_refine_ls_shift/su_mean 0.000
_refine_ls_structure_factor_coef Fsqd
_refine_ls_weighting_details 'calc w=1/[\s^2^(Fo^2^)+(0.0307P)^2^+1.2582P] where P=(Fo^2^+2Fc^2^)/3'
_refine_ls_weighting_scheme calc
_refine_ls_wR_factor_gt 0.0879
_refine_ls_wR_factor_ref 0.0949
_reflns_number_gt 2911
_reflns_number_total 3729
_reflns_threshold_expression I>2\s(I)
_cod_data_source_file jo4003773_si_002_1.cif
_cod_data_source_block d1261
_cod_original_cell_volume 1626.4(4)
_cod_original_sg_symbol_H-M 'P 21/n'
_cod_database_code 4028270

loop_
_symmetry_equiv_pos_as_xyz
'x, y, z'
'-x+1/2, y+1/2, -z+1/2'
'-x, -y, -z'
'x-1/2, -y-1/2, z-1/2'

loop_
_atom_site_label
_atom_site_type_symbol
_atom_site_fract_x
_atom_site_fract_y
_atom_site_fract_z
_atom_site_U_iso_or_equiv
_atom_site_adp_type
_atom_site_occupancy
_atom_site_symmetry_multiplicity
_atom_site_calc_flag
_atom_site_refinement_flags
_atom_site_disorder_assembly
_atom_site_disorder_group
Cl1 Cl 0.62502(4) 0.66577(13) 0.040386(19) 0.03334(14) Uani 0.95 1 d PD A 1
Cl2 Cl 0.88455(4) 0.63887(15) -0.05359(2) 0.04330(17) Uani 0.95 1 d PD A 1
O1 O 0.81869(13) 1.1143(3) 0.05731(6) 0.0360(4) Uani 0.95 1 d PD A 1
C1 C 0.81793(15) 0.8541(4) 0.05382(7) 0.0214(4) Uani 0.95 1 d PD A 1
C2 C 0.73407(13) 0.7032(4) 0.01309(7) 0.0204(4) Uani 0.95 1 d PD A 1
H2 H 0.7592 0.5092 0.0067 0.025 Uiso 0.95 1 calc PR A 1
Cl1A Cl 0.9116(9) 0.450(3) -0.0245(5) 0.047(3) Uiso 0.05 1 d PD . 2
Cl2A Cl 0.6019(12) 0.844(4) 0.0022(6) 0.069(4) Uiso 0.05 1 d PD A 2
O1A O 0.869(2) 1.102(4) 0.0384(12) 0.037(7) Uiso 0.05 1 d PD A 2
C1A C 0.865(3) 0.841(5) 0.0409(6) 0.029(8) Uiso 0.05 1 d PD A 2
C2A C 0.8142(17) 0.657(6) -0.0059(8) 0.033(9) Uiso 0.05 1 d PD A 2
H2A H 0.7663 0.5223 0.0054 0.040 Uiso 0.05 1 calc PR A 2
O2 O 1.08187(10) 1.1372(3) 0.19858(5) 0.0310(3) Uani 1 1 d . . .
O3 O 0.91308(12) 0.8383(3) 0.32750(5) 0.0389(4) Uani 1 1 d . . .
N1 N 0.88704(12) 0.6840(4) 0.08336(6) 0.0228(3) Uani 1 1 d D . .
N2 N 0.67158(17) 1.1611(5) -0.13181(7) 0.0383(5) Uani 0.95 1 d PD A 1
C3 C 0.70889(14) 0.8658(4) -0.03714(7) 0.0214(4) Uani 0.95 1 d PD A 1
C4 C 0.77386(16) 0.8439(5) -0.07023(7) 0.0259(4) Uani 0.95 1 d PD A 1
C5 C 0.75258(18) 0.9900(6) -0.11696(9) 0.0341(5) Uani 0.95 1 d PD A 1
H5 H 0.7976 0.9669 -0.1392 0.041 Uiso 0.95 1 calc PR A 1
C6 C 0.61016(19) 1.1889(6) -0.09954(9) 0.0383(6) Uani 0.95 1 d PD A 1
H6 H 0.5530 1.3139 -0.1092 0.046 Uiso 0.95 1 calc PR A 1
C7 C 0.62486(16) 1.0457(5) -0.05268(8) 0.0304(5) Uani 0.95 1 d PD A 1
H7 H 0.5779 1.0708 -0.0315 0.036 Uiso 0.95 1 calc PR A 1
N2A N 0.640(2) 1.206(8) -0.1255(10) 0.030 Uiso 0.05 1 d PD A 2
C3A C 0.7520(18) 0.830(9) -0.0502(11) 0.030 Uiso 0.05 1 d PD A 2
C4A C 0.658(2) 0.942(8) -0.0473(11) 0.030 Uiso 0.05 1 d PD A 2
C5A C 0.605(2) 1.128(10) -0.0851(13) 0.030 Uiso 0.05 1 d PD A 2
H5A H 0.5405 1.2016 -0.0819 0.036 Uiso 0.05 1 calc PR A 2
C6A C 0.726(3) 1.080(8) -0.1307(10) 0.030 Uiso 0.05 1 d PD A 2
H6A H 0.7474 1.1115 -0.1618 0.036 Uiso 0.05 1 calc PR A 2
C7A C 0.787(2) 0.906(8) -0.0932(12) 0.030 Uiso 0.05 1 d PD A 2
H7A H 0.8517 0.8398 -0.0970 0.036 Uiso 0.05 1 calc PR A 2
C8 C 0.97061(14) 0.7973(4) 0.12396(7) 0.0245(4) Uani 1 1 d . A .
H8A H 0.9875 0.9912 0.1140 0.029 Uiso 1 1 calc R . .
H8B H 1.0323 0.6767 0.1265 0.029 Uiso 1 1 calc R . .
C9 C 0.94700(13) 0.8116(4) 0.17646(7) 0.0219(4) Uani 1 1 d . . .
C10 C 1.00777(13) 0.9860(4) 0.21457(7) 0.0225(4) Uani 1 1 d . A .
C11 C 0.99482(15) 0.9925(4) 0.26446(7) 0.0276(4) Uani 1 1 d . . .
H11A H 1.0364 1.1129 0.2898 0.033 Uiso 1 1 calc R A .
C12 C 0.91997(15) 0.8201(4) 0.27705(7) 0.0275(4) Uani 1 1 d . A .
C13 C 0.85794(15) 0.6474(5) 0.24025(7) 0.0296(4) Uani 1 1 d . . .
H13A H 0.8064 0.5314 0.2488 0.036 Uiso 1 1 calc R A .
C14 C 0.87304(14) 0.6480(4) 0.19015(7) 0.0265(4) Uani 1 1 d . A .
H14A H 0.8305 0.5306 0.1646 0.032 Uiso 1 1 calc R . .
C15 C 1.14081(16) 1.3364(5) 0.23420(8) 0.0351(5) Uani 1 1 d . . .
H15A H 1.1877 1.4389 0.2176 0.053 Uiso 1 1 calc R . .
H15B H 1.1807 1.2347 0.2646 0.053 Uiso 1 1 calc R . .
H15C H 1.0945 1.4725 0.2449 0.053 Uiso 1 1 calc R . .
C16 C 0.85056(19) 0.6311(5) 0.34445(8) 0.0404(5) Uani 1 1 d . . .
H16A H 0.8542 0.6598 0.3813 0.061 Uiso 1 1 calc R . .
H16B H 0.8754 0.4398 0.3392 0.061 Uiso 1 1 calc R . .
H16C H 0.7791 0.6516 0.3245 0.061 Uiso 1 1 calc R . .
H1N H 0.8792(17) 0.505(6) 0.0786(9) 0.039(7) Uiso 1 1 d . . .

loop_
_atom_site_aniso_label
_atom_site_aniso_U_11
_atom_site_aniso_U_22
_atom_site_aniso_U_33
_atom_site_aniso_U_23
_atom_site_aniso_U_13
_atom_site_aniso_U_12
Cl1 0.0290(2) 0.0410(3) 0.0324(3) 0.0051(2) 0.0120(2) -0.0016(2)
Cl2 0.0427(3) 0.0536(4) 0.0388(3) 0.0061(3) 0.0200(2) 0.0204(3)
O1 0.0469(9) 0.0152(8) 0.0359(8) -0.0005(6) -0.0088(7) 0.0014(7)
C1 0.0269(9) 0.0189(11) 0.0178(8) 0.0000(8) 0.0045(7) -0.0002(8)
C2 0.0207(8) 0.0199(10) 0.0205(8) -0.0002(8) 0.0045(7) 0.0003(8)
O2 0.0319(7) 0.0317(9) 0.0294(7) -0.0088(6) 0.0078(6) -0.0105(6)
O3 0.0590(10) 0.0365(9) 0.0250(7) -0.0057(7) 0.0175(7) -0.0047(8)
N1 0.0299(8) 0.0164(9) 0.0195(7) -0.0013(6) 0.0008(6) 0.0005(7)
N2 0.0454(13) 0.0423(13) 0.0242(9) 0.0072(9) 0.0029(8) 0.0030(10)
C3 0.0245(9) 0.0202(11) 0.0181(8) -0.0022(8) 0.0022(7) -0.0012(8)
C4 0.0295(10) 0.0255(12) 0.0220(9) -0.0022(9) 0.0051(7) 0.0010(9)
C5 0.0404(12) 0.0399(15) 0.0217(10) 0.0016(10) 0.0070(9) -0.0002(11)
C6 0.0380(12) 0.0425(17) 0.0297(13) 0.0101(11) -0.0005(10) 0.0105(12)
C7 0.0286(11) 0.0344(14) 0.0264(10) 0.0042(9) 0.0033(8) 0.0067(9)
C8 0.0246(9) 0.0259(11) 0.0214(8) -0.0027(8) 0.0029(7) 0.0010(8)
C9 0.0235(8) 0.0206(10) 0.0203(8) -0.0003(7) 0.0030(6) 0.0058(8)
C10 0.0236(8) 0.0196(10) 0.0238(8) -0.0016(8) 0.0044(7) 0.0030(8)
C11 0.0329(10) 0.0241(11) 0.0239(9) -0.0076(8) 0.0033(7) 0.0014(8)
C12 0.0370(10) 0.0254(11) 0.0212(8) -0.0010(8) 0.0089(7) 0.0062(9)
C13 0.0314(10) 0.0294(12) 0.0291(9) 0.0001(9) 0.0097(8) -0.0020(9)
C14 0.0272(9) 0.0247(11) 0.0255(9) -0.0037(8) 0.0026(7) -0.0027(8)
C15 0.0306(10) 0.0337(13) 0.0372(11) -0.0104(10) 0.0008(8) -0.0080(9)
C16 0.0614(14) 0.0343(14) 0.0312(11) 0.0034(10) 0.0221(10) 0.0036(11)

loop_
_atom_type_symbol
_atom_type_description
_atom_type_scat_dispersion_real
_atom_type_scat_dispersion_imag
_atom_type_scat_source
C C 0.0033 0.0016 'International Tables Vol C Tables 4.2.6.8 and 6.1.1.4'
H H 0.0000 0.0000 'International Tables Vol C Tables 4.2.6.8 and 6.1.1.4'
N N 0.0061 0.0033 'International Tables Vol C Tables 4.2.6.8 and 6.1.1.4'
O O 0.0106 0.0060 'International Tables Vol C Tables 4.2.6.8 and 6.1.1.4'
Cl Cl 0.1484 0.1585 'International Tables Vol C Tables 4.2.6.8 and 6.1.1.4'

loop_
_geom_angle_atom_site_label_1
_geom_angle_atom_site_label_2
_geom_angle_atom_site_label_3
_geom_angle
_geom_angle_site_symmetry_3
O1 C1 N1 124.30(18) .
O1 C1 C2 120.38(17) .
N1 C1 C2 115.32(17) .
C3 C2 C1 111.22(16) .
C3 C2 Cl1 112.46(13) .
C1 C2 Cl1 106.72(13) .
C3 C2 H2 108.8 .
C1 C2 H2 108.8 .
Cl1 C2 H2 108.8 .
C2A Cl1A Cl1A 115.0(12) 3_765
O1A C1A N1 127(2) .
O1A C1A C2A 122(2) .
N1 C1A C2A 110.1(14) .
C3A C2A C1A 113(2) .
C3A C2A Cl1A 112.2(14) .
C1A C2A Cl1A 109(2) .
C3A C2A H2A 107.7 .
C1A C2A H2A 107.7 .
Cl1A C2A H2A 107.7 .
C10 O2 C15 117.29(15) .
C12 O3 C16 116.89(17) .
C1A N1 C8 113.8(13) .
C1 N1 C8 121.40(17) .
C1A N1 H1N 115.5(19) .
C1 N1 H1N 117.6(16) .
C8 N1 H1N 121.0(16) .
C5 N2 C6 117.02(19) .
C4 C3 C7 116.45(18) .
C4 C3 C2 119.24(17) .
C7 C3 C2 124.29(17) .
C3 C4 C5 120.7(2) .
C3 C4 Cl2 120.66(16) .
C5 C4 Cl2 118.65(18) .
N2 C5 C4 122.6(2) .
N2 C5 H5 118.7 .
C4 C5 H5 118.7 .
N2 C6 C7 123.9(2) .
N2 C6 H6 118.1 .
C7 C6 H6 118.1 .
C3 C7 C6 119.3(2) .
C3 C7 H7 120.3 .
C6 C7 H7 120.3 .
C5A N2A C6A 116.9(4) .
C4A C3A C7A 116.4(3) .
C4A C3A C2A 119.9(10) .
C7A C3A C2A 123.5(11) .
C3A C4A C5A 120.7(3) .
C3A C4A Cl2A 120.6(4) .
C5A C4A Cl2A 118.6(4) .
N2A C5A C4A 122.5(4) .
N2A C5A H5A 118.7 .
C4A C5A H5A 118.7 .
N2A C6A C7A 123.7(4) .
N2A C6A H6A 118.1 .
C7A C6A H6A 118.1 .
C3A C7A C6A 119.2(4) .
C3A C7A H7A 120.4 .
C6A C7A H7A 120.4 .
N1 C8 C9 114.09(15) .
N1 C8 H8A 108.7 .
C9 C8 H8A 108.7 .
N1 C8 H8B 108.7 .
C9 C8 H8B 108.7 .
H8A C8 H8B 107.6 .
C14 C9 C10 117.68(16) .
C14 C9 C8 123.36(17) .
C10 C9 C8 118.81(16) .
O2 C10 C11 123.93(17) .
O2 C10 C9 114.50(15) .
C11 C10 C9 121.53(18) .
C10 C11 C12 119.07(18) .
C10 C11 H11A 120.5 .
C12 C11 H11A 120.5 .
O3 C12 C13 123.97(18) .
O3 C12 C11 115.10(17) .
C13 C12 C11 120.93(17) .
C12 C13 C14 118.28(18) .
C12 C13 H13A 120.9 .
C14 C13 H13A 120.9 .
C9 C14 C13 122.50(18) .
C9 C14 H14A 118.8 .
C13 C14 H14A 118.8 .
O2 C15 H15A 109.5 .
O2 C15 H15B 109.5 .
H15A C15 H15B 109.5 .
O2 C15 H15C 109.5 .
H15A C15 H15C 109.5 .
H15B C15 H15C 109.5 .
O3 C16 H16A 109.5 .
O3 C16 H16B 109.5 .
H16A C16 H16B 109.5 .
O3 C16 H16C 109.5 .
H16A C16 H16C 109.5 .
H16B C16 H16C 109.5 .

loop_
_geom_bond_atom_site_label_1
_geom_bond_atom_site_label_2
_geom_bond_distance
_geom_bond_site_symmetry_2
Cl1 C2 1.7932(18) .
Cl2 C4 1.733(2) .
O1 C1 1.225(2) .
C1 N1 1.326(2) .
C1 C2 1.532(3) .
C2 C3 1.506(3) .
C2 H2 1.0000 .
Cl1A C2A 1.792(5) .
Cl1A Cl1A 2.46(2) 3_765
Cl2A C4A 1.732(4) .
O1A C1A 1.224(6) .
C1A N1 1.324(6) .
C1A C2A 1.532(6) .
C2A C3A 1.506(6) .
C2A H2A 1.0000 .
O2 C10 1.371(2) .
O2 C15 1.426(2) .
O3 C12 1.373(2) .
O3 C16 1.427(3) .
N1 C8 1.455(2) .
N1 H1N 0.85(3) .
N2 C5 1.331(3) .
N2 C6 1.334(3) .
C3 C4 1.386(3) .
C3 C7 1.388(3) .
C4 C5 1.389(3) .
C5 H5 0.9500 .
C6 C7 1.389(3) .
C6 H6 0.9500 .
C7 H7 0.9500 .
N2A C5A 1.331(4) .
N2A C6A 1.334(4) .
C3A C4A 1.386(3) .
C3A C7A 1.388(3) .
C4A C5A 1.389(4) .
C5A H5A 0.9500 .
C6A C7A 1.389(4) .
C6A H6A 0.9500 .
C7A H7A 0.9500 .
C8 C9 1.509(2) .
C8 H8A 0.9900 .
C8 H8B 0.9900 .
C9 C14 1.372(3) .
C9 C10 1.401(3) .
C10 C11 1.382(3) .
C11 C12 1.392(3) .
C11 H11A 0.9500 .
C12 C13 1.383(3) .
C13 C14 1.398(3) .
C13 H13A 0.9500 .
C14 H14A 0.9500 .
C15 H15A 0.9800 .
C15 H15B 0.9800 .
C15 H15C 0.9800 .
C16 H16A 0.9800 .
C16 H16B 0.9800 .
C16 H16C 0.9800 .

loop_
_geom_hbond_atom_site_label_D
_geom_hbond_atom_site_label_H
_geom_hbond_atom_site_label_A
_geom_hbond_distance_DH
_geom_hbond_distance_HA
_geom_hbond_distance_DA
_geom_hbond_angle_DHA
_geom_hbond_site_symmetry_A
N1 H1N O1 0.85(3) 2.03(3) 2.857(2) 163(2) 1_545

loop_
_geom_torsion_atom_site_label_1
_geom_torsion_atom_site_label_2
_geom_torsion_atom_site_label_3
_geom_torsion_atom_site_label_4
_geom_torsion
_geom_torsion_site_symmetry_1
O1 C1 C2 C3 39.0(3) .
N1 C1 C2 C3 -140.53(18) .
O1 C1 C2 Cl1 -84.0(2) .
N1 C1 C2 Cl1 96.48(18) .
O1A C1A C2A C3A -12(5) .
N1 C1A C2A C3A 158(2) .
O1A C1A C2A Cl1A 113(4) .
N1 C1A C2A Cl1A -77(3) .
Cl1A Cl1A C2A C3A 121(2) 3_765
Cl1A Cl1A C2A C1A -4(2) 3_765
O1A C1A N1 C1 77(5) .
C2A C1A N1 C1 -93(3) .
O1A C1A N1 C8 -35(5) .
C2A C1A N1 C8 155.2(18) .
O1 C1 N1 C1A -86.0(19) .
C2 C1 N1 C1A 93.4(19) .
O1 C1 N1 C8 1.0(3) .
C2 C1 N1 C8 -179.48(15) .
C1 C2 C3 C4 78.8(2) .
Cl1 C2 C3 C4 -161.57(16) .
C1 C2 C3 C7 -99.6(2) .
Cl1 C2 C3 C7 20.1(3) .
C7 C3 C4 C5 -1.8(3) .
C2 C3 C4 C5 179.7(2) .
C7 C3 C4 Cl2 176.97(17) .
C2 C3 C4 Cl2 -1.5(3) .
C6 N2 C5 C4 0.2(4) .
C3 C4 C5 N2 1.6(4) .
Cl2 C4 C5 N2 -177.3(2) .
C5 N2 C6 C7 -1.6(4) .
C4 C3 C7 C6 0.5(3) .
C2 C3 C7 C6 178.9(2) .
N2 C6 C7 C3 1.2(4) .
C1A C2A C3A C4A -74(5) .
Cl1A C2A C3A C4A 163(4) .
C1A C2A C3A C7A 101(5) .
Cl1A C2A C3A C7A -22(5) .
C7A C3A C4A C5A -2(7) .
C2A C3A C4A C5A 173(4) .
C7A C3A C4A Cl2A 176(4) .
C2A C3A C4A Cl2A -9(6) .
C6A N2A C5A C4A 5(7) .
C3A C4A C5A N2A 0(8) .
Cl2A C4A C5A N2A -177(4) .
C5A N2A C6A C7A -9(6) .
C4A C3A C7A C6A -1(7) .
C2A C3A C7A C6A -176(4) .
N2A C6A C7A C3A 7(6) .
C1A N1 C8 C9 131(2) .
C1 N1 C8 C9 92.7(2) .
N1 C8 C9 C14 22.1(3) .
N1 C8 C9 C10 -162.34(17) .
C15 O2 C10 C11 -7.4(3) .
C15 O2 C10 C9 174.99(17) .
C14 C9 C10 O2 178.25(16) .
C8 C9 C10 O2 2.4(2) .
C14 C9 C10 C11 0.6(3) .
C8 C9 C10 C11 -175.25(17) .
O2 C10 C11 C12 -177.07(18) .
C9 C10 C11 C12 0.4(3) .
C16 O3 C12 C13 11.1(3) .
C16 O3 C12 C11 -169.38(18) .
C10 C11 C12 O3 179.47(18) .
C10 C11 C12 C13 -1.0(3) .
O3 C12 C13 C14 -179.86(19) .
C11 C12 C13 C14 0.7(3) .
C10 C9 C14 C13 -0.9(3) .
C8 C9 C14 C13 174.69(18) .
C12 C13 C14 C9 0.3(3) .
